data_4022971
loop_
_publ_author_name
'Jinhua Song'
'Yi Xiong Lei'
'Zvi Rappoport'

_publ_section_title
;
 The First Solid Enols of Anhydrides. Structure, Properties,
 and Enol/Anhydride Equilibria
;
_journal_name_full 'Journal of Organic Chemistry'
_journal_page_first 9152
_journal_page_last 9162
_journal_paper_doi 10.1021/jo071206m
_journal_volume 72
_journal_year 2007
_chemical_formula_moiety 'C13 H10 O5'
_chemical_formula_weight 245.21
_space_group_IT_number 14
_symmetry_cell_setting monoclinic
_symmetry_Int_Tables_number 14
_symmetry_space_group_name_Hall '-P 2ybc'
_symmetry_space_group_name_H-M 'P 1 21/c 1'
_audit_creation_date 'Mon Aug 27 13:18:37 2001'
_audit_creation_method 'from TEXRAY.INF file'
_cell_angle_alpha 90
_cell_angle_beta 92.68(1)
_cell_angle_gamma 90
_cell_formula_units_Z 4
_cell_length_a 6.666(2)
_cell_length_b 7.178(2)
_cell_length_c 24.391(5)
_cell_measurement_reflns_used 24
_cell_measurement_temperature 293.2
_cell_measurement_theta_max 15.0
_cell_measurement_theta_min 10.0
_cell_volume 1165.8(5)
_computing_cell_refinement 'Philips 1100/20 Diffractometer Control'
_computing_data_collection 'Philips 1100/20 Diffractometer Control'
_computing_data_reduction teXsan
_computing_publication_material teXsan
_computing_structure_refinement teXsan
_computing_structure_solution SHELXS86
_diffrn_ambient_temperature 293.2
_diffrn_measurement_device 'Philips 1100/20'
_diffrn_measurement_method 'omega/2-theta scans'
_diffrn_orient_matrix_UB_11 0.01320
_diffrn_orient_matrix_UB_12 -0.03891
_diffrn_orient_matrix_UB_13 -0.09828
_diffrn_orient_matrix_UB_21 0.09256
_diffrn_orient_matrix_UB_22 -0.02596
_diffrn_orient_matrix_UB_23 0.02283
_diffrn_orient_matrix_UB_31 -0.00935
_diffrn_orient_matrix_UB_32 -0.02646
_diffrn_orient_matrix_UB_33 0.00774
_diffrn_radiation_detector scintillation
_diffrn_radiation_monochromator graphite
_diffrn_radiation_source 'X-ray tube'
_diffrn_radiation_type MoKalpha
_diffrn_radiation_wavelength 0.7107
_diffrn_reflns_limit_h_max 7
_diffrn_reflns_limit_h_min -7
_diffrn_reflns_limit_k_max 7
_diffrn_reflns_limit_k_min 0
_diffrn_reflns_limit_l_max 26
_diffrn_reflns_limit_l_min 0
_diffrn_reflns_number 1695
_diffrn_reflns_theta_max 23.02
_diffrn_reflns_theta_min 2
_diffrn_standards_decay_% 0.00
_diffrn_standards_interval_count 100
_diffrn_standards_number 3
_exptl_absorpt_coefficient_mu 0.109
_exptl_absorpt_correction_T_max 1.000
_exptl_absorpt_correction_T_min 0.655
_exptl_absorpt_correction_type refdelf
_exptl_absorpt_process_details Walker&Stuart_DIFABS
_exptl_crystal_colour yellowish
_exptl_crystal_density_diffrn 1.397
_exptl_crystal_description unknown
_exptl_crystal_F_000 508.00
_exptl_crystal_size_max 0.27
_exptl_crystal_size_mid 0.26
_exptl_crystal_size_min 0.23
_refine_diff_density_max 0.27
_refine_diff_density_min -0.27
_refine_ls_extinction_coef 35.29282
_refine_ls_extinction_method Zachariasen_type_2_Gaussian_isotropic
_refine_ls_goodness_of_fit_obs 1.720
_refine_ls_hydrogen_treatment noref
_refine_ls_matrix_type full
_refine_ls_number_parameters 164
_refine_ls_number_reflns 971
_refine_ls_number_restraints 0
_refine_ls_R_factor_obs 0.0760
_refine_ls_shift/esd_max 0.0000
_refine_ls_structure_factor_coef F
_refine_ls_weighting_scheme sigma
_refine_ls_wR_factor_obs 0.0950
_reflns_number_observed 971
_reflns_number_total 1695
_reflns_observed_criterion 2.00
_cod_data_source_file jo071206m-File001.cif
_cod_data_source_block '[O81]_Lei_P21/c'
_cod_original_sg_symbol_H-M 'P 21/c     '
_cod_database_code 4022971

loop_
_symmetry_equiv_pos_as_xyz
'   +x,   +y,   +z'
'   -x,1/2+y,1/2-z'
'   -x,   -y,   -z'
'   +x,1/2-y,1/2+z'

loop_
_atom_site_aniso_label
_atom_site_aniso_U_11
_atom_site_aniso_U_22
_atom_site_aniso_U_33
_atom_site_aniso_U_12
_atom_site_aniso_U_13
_atom_site_aniso_U_23
O(1) 0.073(3) 0.048(3) 0.074(3) 0.007(3) -0.003(2) -0.010(2)
O(2) 0.070(3) 0.055(3) 0.058(3) -0.003(3) -0.006(2) -0.008(3)
O(3) 0.078(3) 0.049(3) 0.060(3) 0.000(3) -0.009(2) 0.000(2)
O(4) 0.054(3) 0.066(3) 0.064(3) -0.010(3) 0.018(2) -0.008(2)
O(5) 0.034(3) 0.127(5) 0.121(4) -0.008(3) 0.032(3) -0.023(4)
C(1) 0.047(4) 0.056(5) 0.051(4) -0.007(4) 0.007(3) 0.002(4)
C(2) 0.057(5) 0.037(4) 0.059(5) 0.000(3) -0.001(4) -0.008(3)
C(3) 0.046(4) 0.067(5) 0.069(5) -0.010(4) 0.003(4) -0.017(4)
C(4) 0.056(4) 0.059(5) 0.067(5) -0.006(4) -0.003(4) -0.009(4)
C(5) 0.053(4) 0.047(4) 0.055(4) -0.010(4) 0.006(3) -0.013(3)
C(6) 0.048(4) 0.049(4) 0.056(4) 0.001(3) 0.013(3) -0.004(3)
C(7) 0.070(4) 0.037(4) 0.051(4) 0.006(4) -0.008(4) -0.005(3)
C(8) 0.077(5) 0.055(5) 0.067(5) -0.004(4) 0.016(4) 0.013(4)
C(9) 0.071(5) 0.060(5) 0.089(6) -0.011(4) 0.000(5) 0.008(4)
C(10) 0.083(5) 0.050(4) 0.070(5) -0.003(4) -0.017(4) -0.003(4)
C(11) 0.090(5) 0.048(4) 0.061(4) 0.015(4) 0.002(4) -0.005(4)
C(12) 0.053(4) 0.050(4) 0.060(4) -0.003(3) 0.008(4) -0.003(4)
C(13) 0.099(6) 0.079(5) 0.057(5) -0.004(5) 0.007(4) -0.008(4)

loop_
_atom_site_label
_atom_site_fract_x
_atom_site_fract_y
_atom_site_fract_z
_atom_site_U_iso_or_equiv
_atom_site_thermal_displace_type
O(1) 0.1069(7) 0.6115(7) 0.3714(2) 0.065 Uani
O(2) 0.1387(6) 0.8948(6) 0.4101(2) 0.061 Uani
O(3) -0.0547(7) 0.8653(6) 0.3391(2) 0.063 Uani
O(4) 0.4479(7) 0.8016(6) 0.4346(2) 0.061 Uani
O(5) 0.7608(6) 0.7190(9) 0.4532(2) 0.093 Uani
C(1) 0.0653(10) 0.770(1) 0.3722(3) 0.051 Uani
C(2) 0.2608(10) 0.8272(8) 0.4506(3) 0.051 Uani
C(3) 0.5995(10) 0.7434(10) 0.4714(3) 0.060 Uani
C(4) 0.5447(10) 0.7225(10) 0.5266(3) 0.061 Uani
C(5) 0.3559(9) 0.7476(9) 0.5417(3) 0.051 Uani
C(6) 0.2089(9) 0.8014(8) 0.5016(3) 0.051 Uani
C(7) -0.154(1) 0.7702(8) 0.2963(3) 0.053 Uani
C(8) -0.325(1) 0.6728(10) 0.3069(3) 0.066 Uani
C(9) -0.426(1) 0.592(1) 0.2633(3) 0.074 Uani
C(10) -0.362(1) 0.6073(10) 0.2114(3) 0.068 Uani
C(11) -0.194(1) 0.7087(10) 0.2021(3) 0.066 Uani
C(12) -0.0893(9) 0.7910(9) 0.2448(3) 0.054 Uani
C(13) 0.294(1) 0.723(1) 0.5987(3) 0.078 Uani
H(4) 0.645 0.690 0.554 0.073 Uiso
H(6) 0.074 0.819 0.511 0.061 Uiso
H(8) -0.372 0.662 0.343 0.079 Uiso
H(9) -0.544 0.523 0.269 0.088 Uiso
H(10) -0.434 0.548 0.182 0.082 Uiso
H(11) -0.150 0.722 0.166 0.080 Uiso
H(12) 0.028 0.862 0.239 0.065 Uiso
H(131) 0.368 0.806 0.622 0.094 Uiso
H(132) 0.155 0.749 0.600 0.094 Uiso
H(133) 0.320 0.598 0.610 0.094 Uiso

loop_
_atom_type_symbol
_atom_type_oxidation_number
_atom_type_number_in_cell
_atom_type_scat_dispersion_real
_atom_type_scat_dispersion_imag
_atom_type_scat_source
C 0 52 0.003 0.002 'International Tables'
H 0 36 0.000 0.000 'International Tables'
O 0 20 0.011 0.006 'International Tables'

loop_
_geom_angle_atom_site_label_1
_geom_angle_atom_site_label_2
_geom_angle_atom_site_label_3
_geom_angle
C(1) O(2) C(2) 116.6(5)
C(1) O(3) C(7) 117.7(5)
C(2) O(4) C(3) 121.0(5)
O(1) C(1) O(2) 124.9(6)
O(1) C(1) O(3) 129.6(7)
O(2) C(1) O(3) 105.5(6)
O(2) C(2) O(4) 112.2(6)
O(2) C(2) C(6) 124.6(6)
O(4) C(2) C(6) 123.1(6)
O(4) C(3) O(5) 116.5(6)
O(4) C(3) C(4) 115.7(6)
O(5) C(3) C(4) 127.8(7)
C(3) C(4) C(5) 122.3(6)
C(4) C(5) C(6) 118.5(6)
C(4) C(5) C(13) 123.3(7)
C(6) C(5) C(13) 118.2(6)
C(2) C(6) C(5) 119.3(6)
O(3) C(7) C(8) 118.7(6)
O(3) C(7) C(12) 118.9(6)
C(8) C(7) C(12) 122.1(6)
C(7) C(8) C(9) 117.0(6)
C(8) C(9) C(10) 122.1(7)
C(9) C(10) C(11) 119.5(6)
C(10) C(11) C(12) 120.0(6)
C(7) C(12) C(11) 119.3(6)

loop_
_geom_bond_atom_site_label_1
_geom_bond_atom_site_label_2
_geom_bond_distance
O(1) C(1) 1.172(7)
O(2) C(1) 1.362(7)
O(2) C(2) 1.341(7)
O(3) C(1) 1.303(7)
O(3) C(7) 1.388(7)
O(4) C(2) 1.337(7)
O(4) C(3) 1.385(7)
O(5) C(3) 1.195(7)
C(2) C(6) 1.319(8)
C(3) C(4) 1.419(9)
C(4) C(5) 1.340(8)
C(5) C(6) 1.406(8)
C(5) C(13) 1.479(9)
C(7) C(8) 1.375(9)
C(7) C(12) 1.355(9)
C(8) C(9) 1.358(9)
C(9) C(10) 1.360(10)
C(10) C(11) 1.362(9)
C(11) C(12) 1.361(9)
